data_2003452
loop_
_publ_author_name
'MacNicol, D. D.'
'Mallinson, P. R.'

_publ_contact_author
; Dr. P.R. Mallinson
  Chemistry Department
  University of Glasgow
  Glasgow G12 8QQ
  U.K.
;
_publ_section_title
;
 <i>N</i>,<i>N</i>-Diethyl-4-(methylsulfonyl)-2-nitroaniline
;
_journal_issue 5
_journal_name_full 'Acta Crystallographica Section C'
_journal_page_first 926
_journal_page_last 927
_journal_paper_doi 10.1107/S0108270194012916
_journal_volume 51
_journal_year 1995
_chemical_formula_sum 'C11 H16 N2 O4 S'
_chemical_formula_weight 272.32
_space_group_IT_number 14
_space_group_name_Hall '-P 2yn'
_space_group_name_H-M_alt 'P 1 21/n 1'
_symmetry_cell_setting monoclinic
_symmetry_space_group_name_Hall '-P 2yn'
_symmetry_space_group_name_H-M 'P 1 21/n 1'
_atom_type_scat_source
;International Tables for X-ray Crystallography (1974, Vol. IV, Tables
2.2B and 2.3.1)
;
_cell_angle_alpha 90.
_cell_angle_beta 90.54(2)
_cell_angle_gamma 90.
_cell_formula_units_Z 4
_cell_length_a 5.035(1)
_cell_length_b 11.684(1)
_cell_length_c 21.792(3)
_cell_measurement_reflns_used 25
_cell_measurement_temperature 293
_cell_measurement_theta_max 15
_cell_measurement_theta_min 11
_cell_volume 1281.9(3)
_computing_cell_refinement 'CAD-4 Software'
_computing_data_collection 'CAD-4 Software (Enraf-Nonius, 1989)'
_computing_data_reduction 'GX (Mallinson & Muir, 1985)'
_computing_molecular_graphics 'ORTEPII (Johnson, 1971; Mallinson & Muir, 1985)'
_computing_publication_material GX
_computing_structure_refinement GX
_computing_structure_solution 'MITHRIL (Gilmore, 1984)'
_diffrn_measurement_device 'Enraf-Nonius CAD4 diffractometer'
_diffrn_measurement_method \w-2\q
_diffrn_radiation_type 'Mo K\a'
_diffrn_radiation_wavelength 0.71069
_diffrn_reflns_av_R_equivalents 0.023
_diffrn_reflns_limit_h_max 6
_diffrn_reflns_limit_h_min 0
_diffrn_reflns_limit_k_max 14
_diffrn_reflns_limit_k_min 0
_diffrn_reflns_limit_l_max 27
_diffrn_reflns_limit_l_min -27
_diffrn_reflns_number 2865
_diffrn_reflns_theta_max 27
_diffrn_standards_decay_% 0
_diffrn_standards_interval_time 120
_diffrn_standards_number 2
_exptl_absorpt_coefficient_mu 0.249
_exptl_absorpt_correction_type none
_exptl_crystal_colour yellow
_exptl_crystal_density_diffrn 1.41
_exptl_crystal_description needle
_exptl_crystal_size_max 0.8
_exptl_crystal_size_mid 0.1
_exptl_crystal_size_min 0.1
_refine_diff_density_max 0.6
_refine_diff_density_min -0.4
_refine_ls_extinction_method none
_refine_ls_goodness_of_fit_obs 2.3
_refine_ls_hydrogen_treatment 'refall except H11B which was not refined'
_refine_ls_number_parameters 223
_refine_ls_number_reflns 1386
_refine_ls_R_factor_obs 0.044
_refine_ls_shift/esd_max 0.23
_refine_ls_structure_factor_coef F
_refine_ls_weighting_details 'w = 1/\s^2^(F)'
_refine_ls_weighting_scheme calc
_refine_ls_wR_factor_obs 0.053
_reflns_number_observed 1386
_reflns_number_total 2797
_reflns_observed_criterion >2sigma(I)
_cod_data_source_file ha1134.cif
_cod_data_source_block default
_cod_depositor_comments
;
The following automatic conversions were performed:

'_refine_ls_weighting_scheme' value '1/\s^2^(F)' was changed to
'calc'. New tag '_refine_ls_weighting_details' was created. The value
of the new tag was set to 'w = 1/\s^2^(F)'.

Automatic conversion script
Id: cif_fix_values 3143 2015-03-26 13:38:13Z robertas 
;
_cod_original_cell_volume 1282.0(10)
_cod_original_sg_symbol_H-M 'P 21/n'
_cod_database_code 2003452

loop_
_space_group_symop_id
_space_group_symop_operation_xyz
1 x,y,z
2 -x+1/2,y+1/2,-z+1/2
3 -x,-y,-z
4 x+1/2,-y+1/2,z+1/2

loop_
_atom_site_aniso_label
_atom_site_aniso_U_11
_atom_site_aniso_U_12
_atom_site_aniso_U_13
_atom_site_aniso_U_22
_atom_site_aniso_U_23
_atom_site_aniso_U_33
C1 0.040(2) -0.004(2) -0.002(1) 0.044(2) 0.001(2) 0.039(2)
C2 0.040(2) -0.002(2) 0.002(1) 0.037(2) 0.000(2) 0.050(2)
C3 0.041(2) -0.002(1) 0.000(2) 0.040(2) -0.003(2) 0.040(2)
C4 0.052(2) 0.006(2) -0.003(2) 0.046(2) -0.001(2) 0.042(2)
C5 0.081(3) 0.012(2) -0.004(2) 0.036(2) -0.001(2) 0.054(3)
C6 0.071(3) -0.003(2) -0.004(2) 0.043(2) -0.007(2) 0.040(2)
C7 0.061(3) -0.003(3) -0.004(2) 0.070(3) 0.010(2) 0.048(3)
C8 0.065(3) 0.004(2) -0.013(2) 0.060(3) 0.002(2) 0.047(2)
C9 0.068(3) -0.002(3) 0.003(2) 0.095(4) 0.008(3) 0.061(3)
C10 0.085(3) 0.018(3) -0.022(3) 0.075(4) -0.006(3) 0.078(4)
C11 0.156(6) -0.003(4) -0.049(5) 0.081(4) 0.005(4) 0.092(5)
N1 0.056(2) -0.009(2) -0.006(1) 0.052(2) 0.002(2) 0.048(2)
N2 0.081(2) 0.018(2) -0.014(2) 0.049(2) -0.003(2) 0.054(2)
O1 0.078(2) -0.020(2) -0.032(2) 0.071(2) -0.002(2) 0.070(2)
O2 0.041(1) 0.009(1) -0.006(1) 0.074(2) 0.003(2) 0.076(2)
O3 0.052(2) -0.019(1) -0.017(1) 0.087(2) 0.005(2) 0.080(2)
O4 0.083(2) 0.001(2) -0.011(2) 0.059(2) -0.028(2) 0.091(2)
S 0.0427(5) -.0066(5) -.0127(4) 0.0535(6) 0.0027(5) 0.0520(5)

loop_
_atom_site_label
_atom_site_fract_x
_atom_site_fract_y
_atom_site_fract_z
_atom_site_U_iso_or_equiv
C1 0.6510(6) 0.2527(3) 0.5213(2) 0.041
C2 0.7487(7) 0.3245(3) 0.5662(2) 0.043
C3 0.9105(6) 0.2825(3) 0.6118(2) 0.040
C4 0.9737(7) 0.1654(3) 0.6179(2) 0.047
C5 0.8763(9) 0.0965(4) 0.5695(2) 0.057
C6 0.7225(8) 0.1383(3) 0.5228(2) 0.051
C7 0.6773(10) 0.3801(5) 0.4144(2) 0.059
C8 1.1001(8) 0.1639(4) 0.7289(2) 0.058
C9 0.8259(9) 0.1867(6) 0.7510(2) 0.075
C10 1.2456(11) 0.0061(5) 0.6587(3) 0.079
C11 1.0771(17) -0.0869(5) 0.6793(3) 0.110
N1 1.0388(6) 0.3703(3) 0.6496(1) 0.052
N2 1.1107(7) 0.1187(3) 0.6661(2) 0.061
O1 0.3417(5) 0.2130(3) 0.4285(1) 0.073
O2 0.2740(5) 0.3922(2) 0.4863(1) 0.063
O3 1.2762(5) 0.3600(3) 0.6618(1) 0.073
O4 0.9096(6) 0.4537(3) 0.6643(1) 0.077
S 0.45238(17) 0.30780(9) 0.46148(4) 0.049
H2 0.726(6) 0.396(3) 0.564(1) 0.036(9)
H5 0.917(6) 0.023(3) 0.572(1) 0.034(9)
H6 0.678(6) 0.091(3) 0.492(1) 0.034(8)
H7A 0.784(8) 0.330(4) 0.400(2) 0.06(1)
H7B 0.586(8) 0.406(4) 0.383(2) 0.07(1)
H7C 0.744(8) 0.439(4) 0.439(2) 0.07(1)
H8A 1.153(6) 0.110(3) 0.756(2) 0.04(1)
H8B 1.210(8) 0.234(4) 0.736(2) 0.09(1)
H9A 0.827(8) 0.214(4) 0.794(2) 0.09(1)
H9B 0.744(10) 0.254(4) 0.727(2) 0.10(2)
H9C 0.725(11) 0.104(5) 0.759(2) 0.12(2)
H10A 1.404(8) -0.004(3) 0.686(2) 0.08(1)
H10B 1.299(9) -0.020(4) 0.614(2) 0.10(2)
H11A 1.022(10) -0.076(5) 0.722(3) 0.11(2)
H11B 1.18555 -0.16589 0.67805 0.100
H11C 0.922(12) -0.085(5) 0.657(3) 0.12(2)

loop_
_geom_angle_atom_site_label_1
_geom_angle_atom_site_label_2
_geom_angle_atom_site_label_3
_geom_angle
_geom_angle_publ_flag
C2 C1 C6 118.7(4) no
C2 C1 S 120.0(3) no
C6 C1 S 121.2(3) no
C1 C2 C3 120.2(4) no
C1 C2 H2 122.(2) no
C3 C2 H2 118.(2) no
C2 C3 C4 123.2(4) no
C2 C3 N1 114.4(4) no
C4 C3 N1 122.0(3) yes
C3 C4 C5 114.0(4) yes
C3 C4 N2 124.8(4) yes
C5 C4 N2 121.1(4) no
C4 C5 C6 123.0(4) no
C4 C5 H5 116.(2) no
C6 C5 H5 121.(2) no
C1 C6 C5 120.6(4) no
C1 C6 H6 121.(2) no
C5 C6 H6 119.(2) no
S C7 H7A 107.(3) no
S C7 H7B 107.(3) no
S C7 H7C 105.(3) no
H7A C7 H7B 106.(4) no
H7A C7 H7C 119.(4) no
H7B C7 H7C 112.(4) no
C9 C8 N2 114.1(4) no
C9 C8 H8A 100.(2) no
C9 C8 H8B 108.(3) no
N2 C8 H8A 110.(2) no
N2 C8 H8B 115.(3) no
H8A C8 H8B 108.(3) no
C8 C9 H9A 112.(3) no
C8 C9 H9B 110.(3) no
C8 C9 H9C 109.(3) no
H9A C9 H9B 103.(4) no
H9A C9 H9C 98.(4) no
H9B C9 H9C 124.(4) no
C11 C10 N2 111.0(5) no
C11 C10 H10A 101.(2) no
C11 C10 H10B 103.(3) no
N2 C10 H10A 114.(2) no
N2 C10 H10B 119.(3) no
H10A C10 H10B 108.(4) no
C10 C11 H11A 112.(3) no
C10 C11 H11B 109.7(7) no
C10 C11 H11C 108.(4) no
H11A C11 H11B 106.(3) no
H11A C11 H11C 105.(5) no
H11B C11 H11C 116.(4) no
O3 N1 C3 118.6(4) yes
O4 N1 C3 118.5(3) yes
O3 N1 O4 122.8(4) yes
C8 N2 C4 123.4(4) yes
C10 N2 C4 119.8(4) yes
C8 N2 C10 116.1(4) yes
C1 S C7 104.1(2) no
C1 S O1 107.8(2) no
C1 S O2 109.0(2) no
C7 S O1 109.3(3) no
C7 S O2 107.3(3) no
O1 S O2 118.4(2) no

loop_
_geom_bond_atom_site_label_1
_geom_bond_atom_site_label_2
_geom_bond_distance
_geom_bond_publ_flag
C1 C2 1.377(5) yes
C1 C6 1.384(6) yes
C1 S 1.757(4) yes
C2 C3 1.371(5) yes
C2 H2 0.84(4) no
C3 C4 1.410(5) yes
C3 N1 1.462(5) yes
C4 C5 1.412(6) yes
C4 N2 1.366(5) yes
C5 C6 1.364(6) yes
C5 H5 0.89(4) no
C6 H6 0.90(4) no
C7 S 1.753(6) yes
C7 H7A 0.85(5) no
C7 H7B 0.87(5) no
C7 H7C 0.93(5) no
C8 C9 1.491(7) yes
C8 N2 1.467(6) yes
C8 H8A 0.90(4) no
C8 H8B 1.00(5) no
C9 H9A 0.99(6) no
C9 H9B 1.02(6) no
C9 H9C 1.10(7) no
C10 C11 1.452(10) yes
C10 N2 1.490(7) yes
C10 H10A 1.00(5) no
C10 H10B 1.07(6) no
C11 H11A 0.98(6) no
C11 H11B 1.073(7) no
C11 H11C 0.92(6) no
N1 O3 1.228(5) yes
N1 O4 1.216(5) yes
O1 S 1.430(4) yes
O2 S 1.442(3) yes

loop_
_geom_torsion_atom_site_label_1
_geom_torsion_atom_site_label_2
_geom_torsion_atom_site_label_3
_geom_torsion_atom_site_label_4
_geom_torsion
_geom_torsion_publ_flag
C6 C1 S O1 13.2(3) yes
C2 C1 S C7 74.2(4) yes
C2 C1 S O2 -40.1(3) yes
